data_7242052
loop_
_publ_author_name
'Moon, Heehun'
'Lim, Sang Woo'
'Kim, Dongwon'
'Jung, Ok-Sang'
'Lee, Young-A'

_publ_section_title
;
 Supramolecular isomerism between cyclodimeric and sinusoidal 1D
 coordination polymers: competition of tunable argentophilic vs.
 electrostatic interactions
;
_journal_issue 5
_journal_name_full CrystEngComm
_journal_page_first 1272
_journal_page_last 1280
_journal_paper_doi 10.1039/D0CE01779E
_journal_volume 23
_journal_year 2021
_chemical_formula_sum 'C17 H26 Ag F6 N2 P Si2'
_chemical_formula_weight 567.42
_space_group_crystal_system monoclinic
_space_group_IT_number 14
_space_group_name_Hall '-P 2yn'
_space_group_name_H-M_alt 'P 1 21/n 1'
_atom_sites_solution_hydrogens geom
_audit_creation_method SHELXL-2018/3
_audit_update_record
;
2020-11-12 deposited with the CCDC.	2021-01-07 downloaded from the CCDC.
;
_cell_angle_alpha 90
_cell_angle_beta 101.204(2)
_cell_angle_gamma 90
_cell_formula_units_Z 4
_cell_length_a 12.6000(5)
_cell_length_b 13.2029(6)
_cell_length_c 14.6341(6)
_cell_measurement_reflns_used 9846
_cell_measurement_temperature 173(2)
_cell_measurement_theta_max 28.27
_cell_measurement_theta_min 2.26
_cell_volume 2388.08(17)
_computing_cell_refinement 'Bruker APEX software'
_computing_data_collection 'Bruker APEX software'
_computing_data_reduction 'Bruker APEX software'
_computing_molecular_graphics ORTEP
_computing_publication_material CIFTAB
_computing_structure_refinement SHELXL
_computing_structure_solution 'SHELXT 2018/2 (Sheldrick, 2018)'
_diffrn_ambient_temperature 173(2)
_diffrn_measured_fraction_theta_full 1.000
_diffrn_measured_fraction_theta_max 0.994
_diffrn_measurement_device_type 'CCD detector'
_diffrn_measurement_method 'phi and omega scans'
_diffrn_radiation_type MoK\a
_diffrn_radiation_wavelength 0.71073
_diffrn_reflns_av_R_equivalents 0.0393
_diffrn_reflns_av_unetI/netI 0.0242
_diffrn_reflns_Laue_measured_fraction_full 1.000
_diffrn_reflns_Laue_measured_fraction_max 0.994
_diffrn_reflns_limit_h_max 16
_diffrn_reflns_limit_h_min -16
_diffrn_reflns_limit_k_max 17
_diffrn_reflns_limit_k_min -17
_diffrn_reflns_limit_l_max 19
_diffrn_reflns_limit_l_min -19
_diffrn_reflns_number 50928
_diffrn_reflns_point_group_measured_fraction_full 1.000
_diffrn_reflns_point_group_measured_fraction_max 0.994
_diffrn_reflns_theta_full 25.242
_diffrn_reflns_theta_max 28.392
_diffrn_reflns_theta_min 1.954
_diffrn_source 'fine-focus sealed tube'
_exptl_absorpt_coefficient_mu 1.064
_exptl_absorpt_correction_T_max 0.7457
_exptl_absorpt_correction_T_min 0.6508
_exptl_absorpt_correction_type multi-scan
_exptl_absorpt_process_details SADABS
_exptl_crystal_colour colorless
_exptl_crystal_density_diffrn 1.578
_exptl_crystal_description block
_exptl_crystal_F_000 1144
_exptl_crystal_size_max 0.180
_exptl_crystal_size_mid 0.130
_exptl_crystal_size_min 0.110
_refine_diff_density_max 0.812
_refine_diff_density_min -0.602
_refine_diff_density_rms 0.084
_refine_ls_extinction_method none
_refine_ls_goodness_of_fit_ref 1.034
_refine_ls_hydrogen_treatment constr
_refine_ls_matrix_type full
_refine_ls_number_parameters 266
_refine_ls_number_reflns 5965
_refine_ls_number_restraints 0
_refine_ls_restrained_S_all 1.034
_refine_ls_R_factor_all 0.0627
_refine_ls_R_factor_gt 0.0427
_refine_ls_shift/su_max 0.001
_refine_ls_shift/su_mean 0.000
_refine_ls_structure_factor_coef Fsqd
_refine_ls_weighting_details 'w=1/[\s^2^(Fo^2^)+(0.0460P)^2^+4.2747P] where P=(Fo^2^+2Fc^2^)/3'
_refine_ls_weighting_scheme calc
_refine_ls_wR_factor_gt 0.1018
_refine_ls_wR_factor_ref 0.1143
_reflns_Friedel_coverage 0.000
_reflns_number_gt 4443
_reflns_number_total 5965
_reflns_threshold_expression 'I > 2\s(I)'
_cod_data_source_file d0ce01779e2.cif
_cod_data_source_block PF6_exchanged_a
_cod_depositor_comments
;
The following automatic conversions were performed:

data item '_exptl_absorpt_correction_type' value 'MULTI-SCAN' was
changed to 'multi-scan' in accordance with the
/home/data/users/saulius/crontab/automatic-downloads/rss-feeds/RSC/lib/dictionaries/cif_core.dic
dictionary named 'cif_core.dic' version 2.4.2 last updated on
2011-04-26.

Automatic conversion script
Id: cif_fix_values 7556 2019-12-06 15:28:31Z antanas 

 Adding full bibliography for 7242046--7242052.cif.
;
_cod_original_sg_symbol_H-M 'P 21/n'
_cod_database_code 7242052
_shelx_shelxl_version_number 2018/3
_shelx_space_group_comment
;
The symmetry employed for this shelxl refinement is uniquely defined
by the following loop, which should always be used as a source of
symmetry information in preference to the above space-group names.
They are only intended as comments.
;
_shelx_estimated_absorpt_t_min 0.832
_shelx_estimated_absorpt_t_max 0.892

loop_
_space_group_symop_operation_xyz
'x, y, z'
'-x+1/2, y+1/2, -z+1/2'
'-x, -y, -z'
'x-1/2, -y-1/2, z-1/2'

loop_
_atom_site_label
_atom_site_type_symbol
_atom_site_fract_x
_atom_site_fract_y
_atom_site_fract_z
_atom_site_U_iso_or_equiv
_atom_site_adp_type
_atom_site_occupancy
_atom_site_site_symmetry_order
_atom_site_calc_flag
_atom_site_refinement_flags_posn
_atom_site_refinement_flags_adp
_atom_site_refinement_flags_occupancy
_atom_site_disorder_assembly
_atom_site_disorder_group
N1 N 0.5533(2) 0.2605(2) 0.76496(18) 0.0375(6) Uani 1 1 d . . . . .
P1 P 0.75126(8) 0.52842(6) 0.92597(6) 0.0402(2) Uani 1 1 d . . . . .
F2 F 0.7561(2) 0.41906(17) 0.97057(17) 0.0661(7) Uani 1 1 d . . . . .
Si1 Si 0.17560(7) 0.25641(7) 0.65766(6) 0.03313(19) Uani 1 1 d . . . . .
C1 C 0.5043(3) 0.1926(3) 0.7024(2) 0.0448(8) Uani 1 1 d . . . . .
H1 H 0.547584 0.143332 0.679579 0.054 Uiso 1 1 calc R U . . .
Ag1 Ag 0.72316(2) 0.25344(2) 0.81356(2) 0.04253(10) Uani 1 1 d . . . . .
N2 N 0.6132(2) 0.7111(2) 0.63589(18) 0.0362(6) Uani 1 1 d . . . . .
F1 F 0.7480(5) 0.4764(2) 0.8295(2) 0.146(2) Uani 1 1 d . . . . .
C2 C 0.3943(3) 0.1910(3) 0.6700(2) 0.0409(7) Uani 1 1 d . . . . .
H2 H 0.363793 0.141664 0.625250 0.049 Uiso 1 1 calc R U . . .
Si2 Si 0.26756(7) 0.58678(6) 0.50335(6) 0.03014(18) Uani 1 1 d . . . . .
C3 C 0.3272(3) 0.2606(2) 0.7017(2) 0.0308(6) Uani 1 1 d . . . . .
F3 F 0.6276(2) 0.5260(3) 0.9036(4) 0.150(2) Uani 1 1 d . . . . .
C4 C 0.3786(2) 0.3308(2) 0.7670(2) 0.0341(6) Uani 1 1 d . . . . .
H4 H 0.336955 0.380326 0.791357 0.041 Uiso 1 1 calc R U . . .
F4 F 0.7549(3) 0.5809(2) 1.0214(2) 0.0944(10) Uani 1 1 d . . . . .
C5 C 0.4897(3) 0.3288(2) 0.7964(2) 0.0374(7) Uani 1 1 d . . . . .
H5 H 0.522471 0.377701 0.840624 0.045 Uiso 1 1 calc R U . . .
F5 F 0.7532(3) 0.63658(18) 0.8780(2) 0.0852(9) Uani 1 1 d . . . . .
C6 C 0.5809(3) 0.6197(3) 0.6591(2) 0.0389(7) Uani 1 1 d . . . . .
H6 H 0.628666 0.580962 0.704028 0.047 Uiso 1 1 calc R U . . .
F6 F 0.8778(2) 0.5311(3) 0.9468(3) 0.1123(13) Uani 1 1 d . . . . .
C7 C 0.4818(3) 0.5797(3) 0.6207(2) 0.0372(7) Uani 1 1 d . . . . .
H7 H 0.463105 0.514096 0.639045 0.045 Uiso 1 1 calc R U . . .
C8 C 0.4080(2) 0.6337(2) 0.5552(2) 0.0303(6) Uani 1 1 d . . . . .
C9 C 0.4435(3) 0.7288(3) 0.5326(3) 0.0407(8) Uani 1 1 d . . . . .
H9 H 0.397294 0.769709 0.488417 0.049 Uiso 1 1 calc R U . . .
C10 C 0.5442(3) 0.7644(3) 0.5731(3) 0.0416(8) Uani 1 1 d . . . . .
H10 H 0.565621 0.829549 0.555817 0.050 Uiso 1 1 calc R U . . .
C11 C 0.1690(3) 0.6611(3) 0.5548(3) 0.0463(8) Uani 1 1 d . . . . .
H11A H 0.095467 0.638065 0.528655 0.069 Uiso 1 1 calc R U . . .
H11B H 0.175816 0.733098 0.540566 0.069 Uiso 1 1 calc R U . . .
H11C H 0.183650 0.651591 0.622546 0.069 Uiso 1 1 calc R U . . .
C12 C 0.2426(3) 0.6074(3) 0.3754(2) 0.0461(8) Uani 1 1 d . . . . .
H12A H 0.179259 0.568042 0.345696 0.069 Uiso 1 1 calc R U . . .
H12B H 0.306006 0.585453 0.351015 0.069 Uiso 1 1 calc R U . . .
H12C H 0.229309 0.679488 0.361957 0.069 Uiso 1 1 calc R U . . .
C13 C 0.2600(2) 0.4505(2) 0.5354(2) 0.0343(6) Uani 1 1 d . . . . .
H13A H 0.312784 0.411937 0.507146 0.041 Uiso 1 1 calc R U . . .
H13B H 0.281858 0.444095 0.603917 0.041 Uiso 1 1 calc R U . . .
C14 C 0.1479(3) 0.4022(2) 0.5048(2) 0.0386(7) Uani 1 1 d . . . . .
H14A H 0.095131 0.439766 0.533981 0.046 Uiso 1 1 calc R U . . .
H14B H 0.125357 0.409227 0.436444 0.046 Uiso 1 1 calc R U . . .
C15 C 0.1442(3) 0.2900(2) 0.5306(2) 0.0357(7) Uani 1 1 d . . . . .
H15A H 0.195775 0.253123 0.499575 0.043 Uiso 1 1 calc R U . . .
H15B H 0.070936 0.264079 0.504113 0.043 Uiso 1 1 calc R U . . .
C16 C 0.1100(3) 0.3454(4) 0.7275(3) 0.0618(11) Uani 1 1 d . . . . .
H16A H 0.031190 0.338373 0.710059 0.093 Uiso 1 1 calc R U . . .
H16B H 0.130622 0.415027 0.715581 0.093 Uiso 1 1 calc R U . . .
H16C H 0.133367 0.329939 0.793888 0.093 Uiso 1 1 calc R U . . .
C17 C 0.1338(3) 0.1225(3) 0.6711(3) 0.0511(9) Uani 1 1 d . . . . .
H17A H 0.055007 0.116960 0.652374 0.077 Uiso 1 1 calc R U . . .
H17B H 0.156052 0.101845 0.736283 0.077 Uiso 1 1 calc R U . . .
H17C H 0.168389 0.078488 0.631547 0.077 Uiso 1 1 calc R U . . .

loop_
_atom_site_aniso_label
_atom_site_aniso_U_11
_atom_site_aniso_U_22
_atom_site_aniso_U_33
_atom_site_aniso_U_23
_atom_site_aniso_U_13
_atom_site_aniso_U_12
N1 0.0256(13) 0.0515(17) 0.0328(13) 0.0043(11) -0.0006(11) -0.0025(11)
P1 0.0476(5) 0.0286(4) 0.0384(4) 0.0020(3) -0.0065(4) -0.0020(4)
F2 0.0914(19) 0.0379(12) 0.0669(15) 0.0170(10) 0.0104(13) -0.0005(12)
Si1 0.0240(4) 0.0414(5) 0.0337(4) -0.0001(3) 0.0048(3) -0.0042(3)
C1 0.0350(17) 0.057(2) 0.0415(18) -0.0104(16) 0.0055(14) 0.0046(16)
Ag1 0.02581(14) 0.05880(19) 0.04025(15) 0.00768(11) -0.00035(10) 0.00046(11)
N2 0.0263(13) 0.0484(15) 0.0320(13) -0.0015(11) 0.0009(10) -0.0009(12)
F1 0.326(6) 0.0601(19) 0.0455(15) -0.0101(13) 0.021(2) -0.002(3)
C2 0.0353(17) 0.051(2) 0.0352(16) -0.0113(14) 0.0039(13) -0.0014(15)
Si2 0.0290(4) 0.0296(4) 0.0297(4) 0.0003(3) 0.0005(3) 0.0015(3)
C3 0.0315(15) 0.0356(16) 0.0253(13) 0.0050(11) 0.0054(11) -0.0054(12)
F3 0.0434(16) 0.078(2) 0.303(6) 0.006(3) -0.027(3) -0.0030(15)
C4 0.0316(15) 0.0312(15) 0.0385(16) 0.0013(12) 0.0042(13) -0.0003(12)
F4 0.153(3) 0.0664(18) 0.0682(17) -0.0217(14) 0.0330(18) -0.0098(19)
C5 0.0364(16) 0.0354(16) 0.0374(16) 0.0012(13) -0.0004(13) -0.0045(13)
F5 0.120(2) 0.0410(13) 0.0788(17) 0.0191(12) -0.0212(16) -0.0130(14)
C6 0.0349(17) 0.0470(19) 0.0319(15) 0.0074(13) -0.0009(13) 0.0062(14)
F6 0.0527(17) 0.087(2) 0.194(4) 0.022(2) 0.018(2) -0.0008(15)
C7 0.0348(16) 0.0387(17) 0.0369(16) 0.0097(13) 0.0043(13) 0.0002(13)
C8 0.0288(14) 0.0328(15) 0.0294(14) 0.0016(11) 0.0062(11) 0.0021(12)
C9 0.0316(16) 0.0403(18) 0.0461(18) 0.0088(14) -0.0027(14) 0.0013(13)
C10 0.0340(17) 0.0369(18) 0.051(2) 0.0060(14) 0.0011(15) -0.0018(13)
C11 0.0350(17) 0.0407(18) 0.062(2) -0.0100(16) 0.0075(16) -0.0013(14)
C12 0.058(2) 0.0447(19) 0.0316(16) 0.0071(14) -0.0016(15) -0.0005(17)
C13 0.0318(15) 0.0331(15) 0.0369(16) 0.0015(12) 0.0043(13) 0.0015(12)
C14 0.0355(17) 0.0359(16) 0.0393(16) -0.0005(13) -0.0052(13) -0.0013(13)
C15 0.0314(16) 0.0345(15) 0.0374(16) -0.0019(13) -0.0028(13) -0.0023(13)
C16 0.042(2) 0.087(3) 0.059(2) -0.016(2) 0.0156(18) 0.008(2)
C17 0.047(2) 0.055(2) 0.052(2) 0.0074(17) 0.0093(17) -0.0176(17)

loop_
_atom_type_symbol
_atom_type_description
_atom_type_scat_dispersion_real
_atom_type_scat_dispersion_imag
_atom_type_scat_source
C C 0.0033 0.0016 'International Tables Vol C Tables 4.2.6.8 and 6.1.1.4'
H H 0.0000 0.0000 'International Tables Vol C Tables 4.2.6.8 and 6.1.1.4'
N N 0.0061 0.0033 'International Tables Vol C Tables 4.2.6.8 and 6.1.1.4'
F F 0.0171 0.0103 'International Tables Vol C Tables 4.2.6.8 and 6.1.1.4'
Si Si 0.0817 0.0704 'International Tables Vol C Tables 4.2.6.8 and 6.1.1.4'
P P 0.1023 0.0942 'International Tables Vol C Tables 4.2.6.8 and 6.1.1.4'
Ag Ag -0.8971 1.1015 'International Tables Vol C Tables 4.2.6.8 and 6.1.1.4'

loop_
_geom_angle_atom_site_label_1
_geom_angle_atom_site_label_2
_geom_angle_atom_site_label_3
_geom_angle
_geom_angle_site_symmetry_1
_geom_angle_site_symmetry_3
_geom_angle_publ_flag
C1 N1 C5 117.1(3) . . ?
C1 N1 Ag1 119.9(2) . . ?
C5 N1 Ag1 123.0(2) . . ?
F3 P1 F4 93.0(3) . . ?
F3 P1 F1 87.2(3) . . ?
F4 P1 F1 179.5(2) . . ?
F3 P1 F6 178.9(3) . . ?
F4 P1 F6 87.9(2) . . ?
F1 P1 F6 91.9(3) . . ?
F3 P1 F2 91.43(18) . . ?
F4 P1 F2 92.52(16) . . ?
F1 P1 F2 87.92(16) . . ?
F6 P1 F2 89.12(17) . . ?
F3 P1 F5 91.5(2) . . ?
F4 P1 F5 89.81(17) . . ?
F1 P1 F5 89.75(17) . . ?
F6 P1 F5 87.87(18) . . ?
F2 P1 F5 176.13(18) . . ?
C16 Si1 C17 112.2(2) . . ?
C16 Si1 C15 111.45(18) . . ?
C17 Si1 C15 108.55(16) . . ?
C16 Si1 C3 108.78(17) . . ?
C17 Si1 C3 106.19(16) . . ?
C15 Si1 C3 109.55(14) . . ?
N1 C1 C2 123.0(3) . . ?
N1 C1 H1 118.5 . . ?
C2 C1 H1 118.5 . . ?
N1 Ag1 N2 167.21(11) . 2_646 ?
N1 Ag1 F1 93.82(13) . . ?
N2 Ag1 F1 98.81(13) 2_646 . ?
N1 Ag1 Ag1 90.73(7) . 2_656 ?
N2 Ag1 Ag1 101.83(8) 2_646 2_656 ?
F1 Ag1 Ag1 20.04(6) . 2_656 ?
C10 N2 C6 117.5(3) . . ?
C10 N2 Ag1 123.9(2) . 2_656 ?
C6 N2 Ag1 118.1(2) . 2_656 ?
P1 F1 Ag1 119.42(16) . . ?
C1 C2 C3 120.9(3) . . ?
C1 C2 H2 119.6 . . ?
C3 C2 H2 119.6 . . ?
C11 Si2 C12 109.67(18) . . ?
C11 Si2 C13 109.71(16) . . ?
C12 Si2 C13 112.81(16) . . ?
C11 Si2 C8 108.19(15) . . ?
C12 Si2 C8 108.59(15) . . ?
C13 Si2 C8 107.73(13) . . ?
C2 C3 C4 115.9(3) . . ?
C2 C3 Si1 120.4(2) . . ?
C4 C3 Si1 123.7(2) . . ?
C5 C4 C3 120.5(3) . . ?
C5 C4 H4 119.8 . . ?
C3 C4 H4 119.8 . . ?
N1 C5 C4 122.8(3) . . ?
N1 C5 H5 118.6 . . ?
C4 C5 H5 118.6 . . ?
N2 C6 C7 122.7(3) . . ?
N2 C6 H6 118.6 . . ?
C7 C6 H6 118.6 . . ?
C6 C7 C8 121.1(3) . . ?
C6 C7 H7 119.4 . . ?
C8 C7 H7 119.4 . . ?
C9 C8 C7 114.9(3) . . ?
C9 C8 Si2 121.3(2) . . ?
C7 C8 Si2 123.8(2) . . ?
C10 C9 C8 121.2(3) . . ?
C10 C9 H9 119.4 . . ?
C8 C9 H9 119.4 . . ?
N2 C10 C9 122.6(3) . . ?
N2 C10 H10 118.7 . . ?
C9 C10 H10 118.7 . . ?
Si2 C11 H11A 109.5 . . ?
Si2 C11 H11B 109.5 . . ?
H11A C11 H11B 109.5 . . ?
Si2 C11 H11C 109.5 . . ?
H11A C11 H11C 109.5 . . ?
H11B C11 H11C 109.5 . . ?
Si2 C12 H12A 109.5 . . ?
Si2 C12 H12B 109.5 . . ?
H12A C12 H12B 109.5 . . ?
Si2 C12 H12C 109.5 . . ?
H12A C12 H12C 109.5 . . ?
H12B C12 H12C 109.5 . . ?
C14 C13 Si2 114.6(2) . . ?
C14 C13 H13A 108.6 . . ?
Si2 C13 H13A 108.6 . . ?
C14 C13 H13B 108.6 . . ?
Si2 C13 H13B 108.6 . . ?
H13A C13 H13B 107.6 . . ?
C15 C14 C13 113.6(3) . . ?
C15 C14 H14A 108.8 . . ?
C13 C14 H14A 108.8 . . ?
C15 C14 H14B 108.8 . . ?
C13 C14 H14B 108.8 . . ?
H14A C14 H14B 107.7 . . ?
C14 C15 Si1 117.5(2) . . ?
C14 C15 H15A 107.9 . . ?
Si1 C15 H15A 107.9 . . ?
C14 C15 H15B 107.9 . . ?
Si1 C15 H15B 107.9 . . ?
H15A C15 H15B 107.2 . . ?
Si1 C16 H16A 109.5 . . ?
Si1 C16 H16B 109.5 . . ?
H16A C16 H16B 109.5 . . ?
Si1 C16 H16C 109.5 . . ?
H16A C16 H16C 109.5 . . ?
H16B C16 H16C 109.5 . . ?
Si1 C17 H17A 109.5 . . ?
Si1 C17 H17B 109.5 . . ?
H17A C17 H17B 109.5 . . ?
Si1 C17 H17C 109.5 . . ?
H17A C17 H17C 109.5 . . ?
H17B C17 H17C 109.5 . . ?

loop_
_geom_bond_atom_site_label_1
_geom_bond_atom_site_label_2
_geom_bond_distance
_geom_bond_site_symmetry_2
_geom_bond_publ_flag
N1 C1 1.343(4) . ?
N1 C5 1.345(4) . ?
N1 Ag1 2.122(3) . ?
P1 F3 1.529(3) . ?
P1 F4 1.552(3) . ?
P1 F1 1.563(3) . ?
P1 F6 1.565(3) . ?
P1 F2 1.581(2) . ?
P1 F5 1.594(2) . ?
Si1 C16 1.855(4) . ?
Si1 C17 1.865(4) . ?
Si1 C15 1.877(3) . ?
Si1 C3 1.894(3) . ?
C1 C2 1.375(5) . ?
C1 H1 0.9500 . ?
Ag1 N2 2.126(3) 2_646 ?
Ag1 F1 2.964(3) . ?
Ag1 Ag1 6.9272(3) 2_656 ?
N2 C10 1.335(4) . ?
N2 C6 1.338(4) . ?
C2 C3 1.389(5) . ?
C2 H2 0.9500 . ?
Si2 C11 1.854(4) . ?
Si2 C12 1.857(3) . ?
Si2 C13 1.867(3) . ?
Si2 C8 1.889(3) . ?
C3 C4 1.397(4) . ?
C4 C5 1.382(4) . ?
C4 H4 0.9500 . ?
C5 H5 0.9500 . ?
C6 C7 1.372(4) . ?
C6 H6 0.9500 . ?
C7 C8 1.395(4) . ?
C7 H7 0.9500 . ?
C8 C9 1.394(4) . ?
C9 C10 1.376(5) . ?
C9 H9 0.9500 . ?
C10 H10 0.9500 . ?
C11 H11A 0.9800 . ?
C11 H11B 0.9800 . ?
C11 H11C 0.9800 . ?
C12 H12A 0.9800 . ?
C12 H12B 0.9800 . ?
C12 H12C 0.9800 . ?
C13 C14 1.535(4) . ?
C13 H13A 0.9900 . ?
C13 H13B 0.9900 . ?
C14 C15 1.532(4) . ?
C14 H14A 0.9900 . ?
C14 H14B 0.9900 . ?
C15 H15A 0.9900 . ?
C15 H15B 0.9900 . ?
C16 H16A 0.9800 . ?
C16 H16B 0.9800 . ?
C16 H16C 0.9800 . ?
C17 H17A 0.9800 . ?
C17 H17B 0.9800 . ?
C17 H17C 0.9800 . ?

loop_
_geom_torsion_atom_site_label_1
_geom_torsion_atom_site_label_2
_geom_torsion_atom_site_label_3
_geom_torsion_atom_site_label_4
_geom_torsion
_geom_torsion_site_symmetry_1
_geom_torsion_site_symmetry_2
_geom_torsion_site_symmetry_3
_geom_torsion_site_symmetry_4
_geom_torsion_publ_flag
C5 N1 C1 C2 0.4(5) . . . . ?
Ag1 N1 C1 C2 178.1(3) . . . . ?
F3 P1 F1 Ag1 -83.3(3) . . . . ?
F6 P1 F1 Ag1 97.2(3) . . . . ?
F2 P1 F1 Ag1 8.2(3) . . . . ?
F5 P1 F1 Ag1 -174.9(3) . . . . ?
N1 C1 C2 C3 -0.6(6) . . . . ?
C1 C2 C3 C4 0.3(5) . . . . ?
C1 C2 C3 Si1 -179.1(3) . . . . ?
C16 Si1 C3 C2 171.1(3) . . . . ?
C17 Si1 C3 C2 50.2(3) . . . . ?
C15 Si1 C3 C2 -66.9(3) . . . . ?
C16 Si1 C3 C4 -8.3(3) . . . . ?
C17 Si1 C3 C4 -129.2(3) . . . . ?
C15 Si1 C3 C4 113.7(3) . . . . ?
C2 C3 C4 C5 0.1(4) . . . . ?
Si1 C3 C4 C5 179.5(2) . . . . ?
C1 N1 C5 C4 0.0(5) . . . . ?
Ag1 N1 C5 C4 -177.6(2) . . . . ?
C3 C4 C5 N1 -0.3(5) . . . . ?
C10 N2 C6 C7 0.5(5) . . . . ?
Ag1 N2 C6 C7 -171.3(3) 2_656 . . . ?
N2 C6 C7 C8 -0.7(5) . . . . ?
C6 C7 C8 C9 0.4(5) . . . . ?
C6 C7 C8 Si2 -177.0(3) . . . . ?
C11 Si2 C8 C9 -70.5(3) . . . . ?
C12 Si2 C8 C9 48.5(3) . . . . ?
C13 Si2 C8 C9 171.0(3) . . . . ?
C11 Si2 C8 C7 106.7(3) . . . . ?
C12 Si2 C8 C7 -134.3(3) . . . . ?
C13 Si2 C8 C7 -11.8(3) . . . . ?
C7 C8 C9 C10 0.0(5) . . . . ?
Si2 C8 C9 C10 177.5(3) . . . . ?
C6 N2 C10 C9 -0.1(5) . . . . ?
Ag1 N2 C10 C9 171.2(3) 2_656 . . . ?
C8 C9 C10 N2 -0.2(6) . . . . ?
C11 Si2 C13 C14 58.1(3) . . . . ?
C12 Si2 C13 C14 -64.5(3) . . . . ?
C8 Si2 C13 C14 175.6(2) . . . . ?
Si2 C13 C14 C15 179.1(2) . . . . ?
C13 C14 C15 Si1 62.1(4) . . . . ?
C16 Si1 C15 C14 42.6(3) . . . . ?
C17 Si1 C15 C14 166.6(3) . . . . ?
C3 Si1 C15 C14 -77.8(3) . . . . ?
